data_7028488
loop_
_publ_author_name
'Ghosh, Aloke Kumar'
'Pait, Moumita'
'Cl\'erac, Rodolphe'
'Mathoni\`ere, Corine'
'Bertolasi, Valerio'
'Bauz\'a, Antonio'
'Frontera, Antonio'
'Pramanik, Kausikisankar'
'Ray, Debashis'

_publ_section_title
;
 A dodecanuclear copper(ii) cage self-assembled from six dicopper building
 units.
;
_journal_issue 10
_journal_name_full 'Dalton transactions (Cambridge, England : 2003)'
_journal_page_first 4076
_journal_page_last 4085
_journal_paper_doi 10.1039/c3dt53144a
_journal_volume 43
_journal_year 2014
_chemical_formula_sum 'C46 H69 Cu6 N7 O18'
_chemical_formula_weight 1389.32
_chemical_name_systematic
;
 ?
;
_space_group_IT_number 147
_symmetry_cell_setting trigonal
_symmetry_space_group_name_Hall '-P 3'
_symmetry_space_group_name_H-M 'P -3'
_atom_sites_solution_hydrogens geom
_atom_sites_solution_primary direct
_atom_sites_solution_secondary difmap
_audit_creation_method SHELXL-97
_cell_angle_alpha 90.00
_cell_angle_beta 90.00
_cell_angle_gamma 120.00
_cell_formula_units_Z 6
_cell_length_a 24.6656(14)
_cell_length_b 24.6656(14)
_cell_length_c 16.6985(9)
_cell_measurement_reflns_used 920
_cell_measurement_temperature 295
_cell_measurement_theta_max 25.00
_cell_measurement_theta_min 1.55
_cell_volume 8798.2(9)
_computing_cell_refinement 'Bruker SAINT'
_computing_data_collection 'Bruker APEX II'
_computing_data_reduction 'Bruker SAINT'
_computing_molecular_graphics 'ORTEPIII (Burnett & Johnson, 1996)'
_computing_publication_material 'SHELXL-97 (Sheldrick, 1997), PARST (Nardelli, 1995), PLATON (Spek, 2005)'
_computing_structure_refinement 'SHELXL-97 (Sheldrick, 1997)'
_computing_structure_solution 'SIR97 (Altomare et al., 1999)'
_diffrn_ambient_temperature 295
_diffrn_measured_fraction_theta_full 0.998
_diffrn_measured_fraction_theta_max 0.998
_diffrn_measurement_device_type 'Bruker APEXII CCD'
_diffrn_measurement_method '\w scans'
_diffrn_radiation_monochromator graphite
_diffrn_radiation_source 'fine-focus sealed tube'
_diffrn_radiation_type MoK\a
_diffrn_radiation_wavelength 0.71073
_diffrn_reflns_av_R_equivalents 0.0810
_diffrn_reflns_av_sigmaI/netI 0.0476
_diffrn_reflns_limit_h_max 29
_diffrn_reflns_limit_h_min -29
_diffrn_reflns_limit_k_max 29
_diffrn_reflns_limit_k_min -29
_diffrn_reflns_limit_l_max 19
_diffrn_reflns_limit_l_min -19
_diffrn_reflns_number 104595
_diffrn_reflns_theta_full 25.00
_diffrn_reflns_theta_max 25.00
_diffrn_reflns_theta_min 1.55
_exptl_absorpt_coefficient_mu 2.208
_exptl_absorpt_correction_T_max 0.675
_exptl_absorpt_correction_T_min 0.435
_exptl_absorpt_correction_type multi-scan
_exptl_absorpt_process_details SADABS
_exptl_crystal_colour green
_exptl_crystal_density_diffrn 1.573
_exptl_crystal_density_method 'not measured'
_exptl_crystal_description prism
_exptl_crystal_F_000 4272
_exptl_crystal_size_max 0.41
_exptl_crystal_size_mid 0.33
_exptl_crystal_size_min 0.17
_platon_squeeze_details ' ?'
_refine_diff_density_max 0.820
_refine_diff_density_min -0.631
_refine_diff_density_rms 0.109
_refine_ls_extinction_method none
_refine_ls_goodness_of_fit_ref 1.043
_refine_ls_hydrogen_treatment constr
_refine_ls_matrix_type fullcycle
_refine_ls_number_parameters 687
_refine_ls_number_reflns 10338
_refine_ls_number_restraints 1
_refine_ls_restrained_S_all 1.043
_refine_ls_R_factor_all 0.0943
_refine_ls_R_factor_gt 0.0600
_refine_ls_shift/su_max 0.001
_refine_ls_shift/su_mean 0.000
_refine_ls_structure_factor_coef Fsqd
_refine_ls_weighting_details 'calc w=1/[\s^2^(Fo^2^)+(0.1042P)^2^+3.3012P] where P=(Fo^2^+2Fc^2^)/3'
_refine_ls_weighting_scheme calc
_refine_ls_wR_factor_gt 0.1589
_refine_ls_wR_factor_ref 0.1764
_reflns_number_gt 7121
_reflns_number_total 10338
_reflns_threshold_expression I>2sigma(I)
_cod_data_source_file c3dt53144a.txt
_cod_data_source_block drag037
_cod_depositor_comments
;
The following automatic conversions were performed:

'_symmetry_cell_setting' value 'Trigonal' changed to 'trigonal'
according to
/usr/data/users/saulius/automatic-downloads/current/RSC/lib/dictionaries/cif_core.dic
dictionary named 'cif_core.dic' version 2.4.2 from 2011-04-26.

Automatic conversion script
Id: cif_fix_values 2281 2013-09-26 08:29:07Z andrius 
;
_cod_original_cell_volume 8798.1(9)
_cod_original_sg_symbol_H-M P-3
_cod_database_code 7028488

loop_
_symmetry_equiv_pos_as_xyz
'x, y, z'
'-y, x-y, z'
'-x+y, -x, z'
'-x, -y, -z'
'y, -x+y, -z'
'x-y, x, -z'

loop_
_atom_site_label
_atom_site_type_symbol
_atom_site_fract_x
_atom_site_fract_y
_atom_site_fract_z
_atom_site_U_iso_or_equiv
_atom_site_adp_type
_atom_site_occupancy
_atom_site_symmetry_multiplicity
_atom_site_calc_flag
_atom_site_refinement_flags
_atom_site_disorder_assembly
_atom_site_disorder_group
Cu1 Cu 0.39602(4) 0.58917(4) 0.54371(5) 0.0554(2) Uani 1 1 d . . .
Cu2 Cu 0.50102(3) 0.64726(4) 0.66235(4) 0.04638(19) Uani 1 1 d . . .
O1 O 0.49164(17) 0.63588(19) 0.5477(2) 0.0471(10) Uani 1 1 d . . .
O2 O 0.33515(18) 0.50029(17) 0.5497(2) 0.0412(9) Uani 1 1 d . . .
O4 O 0.41055(17) 0.58939(17) 0.6574(2) 0.0406(9) Uani 1 1 d . . .
H4A H 0.3879 0.6055 0.6874 0.049 Uiso 1 1 d . . .
N1 N 0.3972(2) 0.5938(2) 0.4270(3) 0.0477(13) Uani 1 1 d . . .
N2 N 0.5937(2) 0.6943(3) 0.6521(3) 0.0589(15) Uani 1 1 d . . .
C1 C 0.5321(3) 0.6690(3) 0.4903(3) 0.0414(14) Uani 1 1 d . . .
C2 C 0.5962(3) 0.7078(3) 0.5064(4) 0.0503(16) Uani 1 1 d . . .
C3 C 0.6368(3) 0.7406(3) 0.4431(4) 0.0575(18) Uani 1 1 d . . .
H3 H 0.6793 0.7650 0.4542 0.069 Uiso 1 1 calc R . .
C4 C 0.6181(3) 0.7389(4) 0.3683(5) 0.070(2) Uani 1 1 d . . .
C5 C 0.5543(3) 0.6997(3) 0.3514(4) 0.0580(18) Uani 1 1 d . . .
H5 H 0.5405 0.6963 0.2988 0.070 Uiso 1 1 calc R . .
C6 C 0.5110(3) 0.6655(3) 0.4111(4) 0.0445(15) Uani 1 1 d . . .
C7 C 0.6638(4) 0.7748(5) 0.3002(5) 0.107(3) Uani 1 1 d . . .
H7A H 0.6835 0.7519 0.2822 0.160 Uiso 1 1 calc R . .
H7B H 0.6952 0.8152 0.3192 0.160 Uiso 1 1 calc R . .
H7C H 0.6414 0.7799 0.2565 0.160 Uiso 1 1 calc R . .
C8 C 0.4458(3) 0.6258(3) 0.3842(4) 0.0467(15) Uani 1 1 d . . .
H8 H 0.4392 0.6238 0.3292 0.056 Uiso 1 1 calc R . .
C9 C 0.3365(3) 0.5562(3) 0.3870(4) 0.0562(18) Uani 1 1 d . . .
H9A H 0.3420 0.5616 0.3294 0.067 Uiso 1 1 calc R . .
H9B H 0.3079 0.5702 0.4037 0.067 Uiso 1 1 calc R . .
C10 C 0.3097(3) 0.4884(3) 0.4079(4) 0.0563(18) Uani 1 1 d . . .
H10A H 0.3416 0.4769 0.3989 0.068 Uiso 1 1 calc R . .
H10B H 0.2752 0.4635 0.3718 0.068 Uiso 1 1 calc R . .
C11 C 0.2863(3) 0.4715(3) 0.4941(4) 0.0546(17) Uani 1 1 d . . .
H11A H 0.2557 0.4844 0.5044 0.065 Uiso 1 1 calc R . .
H11B H 0.2656 0.4265 0.5007 0.065 Uiso 1 1 calc R . .
C12 C 0.6221(3) 0.7150(3) 0.5856(4) 0.0590(18) Uani 1 1 d . . .
H12 H 0.6655 0.7379 0.5887 0.071 Uiso 1 1 calc R . .
C13 C 0.6333(4) 0.7122(5) 0.7256(5) 0.090(3) Uani 1 1 d . . .
H13A H 0.6758 0.7437 0.7117 0.108 Uiso 1 1 calc R . .
H13B H 0.6177 0.7306 0.7639 0.108 Uiso 1 1 calc R . .
C14 C 0.6343(6) 0.6603(6) 0.7622(7) 0.131(4) Uani 1 1 d . B .
H14A H 0.5915 0.6285 0.7743 0.157 Uiso 1 1 calc R . .
H14B H 0.6565 0.6742 0.8127 0.157 Uiso 1 1 calc R . .
C15 C 0.6633(6) 0.6312(7) 0.7147(9) 0.150(5) Uani 1 1 d . . .
H15A H 0.6437 0.5875 0.7298 0.180 Uiso 1 1 calc R A 1
H15B H 0.6534 0.6326 0.6588 0.180 Uiso 1 1 calc R A 1
O3 O 0.7237(8) 0.6555(7) 0.7207(9) 0.190(5) Uiso 0.75 1 d P B 1
H3A H 0.7412 0.6925 0.7079 0.285 Uiso 0.75 1 calc PR B 1
O3' O 0.686(2) 0.595(2) 0.773(3) 0.220(19) Uiso 0.25 1 d P B 2
H3' H 0.6563 0.5670 0.7968 0.331 Uiso 0.25 1 calc PR B 2
Cu3 Cu 0.31941(3) 0.48434(3) 0.66252(4) 0.03884(18) Uani 1 1 d . . .
Cu4 Cu 0.25003(4) 0.51874(4) 0.78038(4) 0.0489(2) Uani 1 1 d . . .
O5 O 0.30263(18) 0.47923(18) 0.7778(2) 0.0417(9) Uani 1 1 d . . .
O6 O 0.16462(18) 0.50145(18) 0.7747(2) 0.0433(9) Uani 1 1 d . . .
O8 O 0.25444(16) 0.50808(17) 0.6659(2) 0.0378(9) Uani 1 1 d . . .
H8A H 0.2676 0.5470 0.6374 0.045 Uiso 1 1 d . . .
N3 N 0.3621(2) 0.4354(2) 0.6767(3) 0.0505(13) Uani 1 1 d . . .
N4 N 0.2583(2) 0.5293(2) 0.8961(3) 0.0480(13) Uani 1 1 d . . .
C16 C 0.3283(3) 0.4649(3) 0.8374(4) 0.0439(14) Uani 1 1 d . . .
C17 C 0.3617(3) 0.4341(3) 0.8227(4) 0.0532(16) Uani 1 1 d . . .
C18 C 0.3874(4) 0.4179(4) 0.8889(5) 0.075(2) Uani 1 1 d . . .
H18 H 0.4085 0.3961 0.8789 0.091 Uiso 1 1 calc R . .
C19 C 0.3826(4) 0.4324(4) 0.9639(5) 0.078(2) Uani 1 1 d . . .
C20 C 0.3493(3) 0.4630(3) 0.9798(4) 0.066(2) Uani 1 1 d . . .
H20 H 0.3455 0.4731 1.0324 0.079 Uiso 1 1 calc R . .
C21 C 0.3208(3) 0.4791(3) 0.9172(4) 0.0459(15) Uani 1 1 d . . .
C22 C 0.4136(6) 0.4168(7) 1.0330(6) 0.150(5) Uani 1 1 d . . .
H22A H 0.3946 0.4179 1.0827 0.225 Uiso 1 1 calc R . .
H22B H 0.4575 0.4471 1.0344 0.225 Uiso 1 1 calc R . .
H22C H 0.4080 0.3758 1.0251 0.225 Uiso 1 1 calc R . .
C23 C 0.2870(3) 0.5106(3) 0.9417(4) 0.0486(15) Uani 1 1 d . . .
H23 H 0.2863 0.5179 0.9962 0.058 Uiso 1 1 calc R . .
C24 C 0.2257(3) 0.5589(3) 0.9339(4) 0.0575(18) Uani 1 1 d . . .
H24A H 0.2442 0.6018 0.9156 0.069 Uiso 1 1 calc R . .
H24B H 0.2309 0.5595 0.9915 0.069 Uiso 1 1 calc R . .
C25 C 0.1566(3) 0.5238(3) 0.9135(4) 0.0549(17) Uani 1 1 d . . .
H25A H 0.1401 0.4798 0.9250 0.066 Uiso 1 1 calc R . .
H25B H 0.1353 0.5386 0.9484 0.066 Uiso 1 1 calc R . .
C26 C 0.1414(3) 0.5300(3) 0.8295(3) 0.0522(16) Uani 1 1 d . . .
H26A H 0.0963 0.5104 0.8237 0.063 Uiso 1 1 calc R . .
H26B H 0.1596 0.5740 0.8164 0.063 Uiso 1 1 calc R . .
C27 C 0.3735(3) 0.4186(3) 0.7439(4) 0.0605(18) Uani 1 1 d . . .
H27 H 0.3917 0.3934 0.7418 0.073 Uiso 1 1 calc R . .
C28 C 0.3859(4) 0.4173(3) 0.6061(4) 0.067(2) Uani 1 1 d . . .
H28A H 0.3560 0.4055 0.5626 0.081 Uiso 1 1 calc R . .
H28B H 0.3898 0.3812 0.6196 0.081 Uiso 1 1 calc R . .
C29 C 0.4486(4) 0.4698(4) 0.5787(5) 0.080(2) Uani 1 1 d . D .
H29A H 0.4625 0.4542 0.5347 0.095 Uiso 1 1 calc R . .
H29B H 0.4421 0.5027 0.5574 0.095 Uiso 1 1 calc R . .
C30 C 0.4994(5) 0.4982(7) 0.6365(8) 0.131(5) Uani 1 1 d . . .
H30A H 0.5045 0.4648 0.6592 0.158 Uiso 1 1 calc R C 3
H30B H 0.5374 0.5251 0.6068 0.158 Uiso 1 1 calc R C 3
O7 O 0.4971(6) 0.5278(6) 0.6903(9) 0.097(4) Uiso 0.50 1 d P D 3
H7 H 0.5285 0.5402 0.7181 0.146 Uiso 0.50 1 calc PR D 3
O7' O 0.5102(8) 0.4599(8) 0.6778(11) 0.147(6) Uiso 0.50 1 d P D 4
H7' H 0.5393 0.4799 0.7087 0.221 Uiso 0.50 1 calc PR D 4
N1A N 0.3333 0.6667 0.5544(5) 0.048(2) Uani 1 3 d S . .
O1A O 0.38919(19) 0.6768(2) 0.5552(3) 0.0564(11) Uani 1 1 d . . .
N1B N 0.3333 0.6667 0.7667(5) 0.046(2) Uani 1 3 d S . .
O1B O 0.3419(2) 0.6209(2) 0.7669(3) 0.0653(13) Uani 1 1 d . . .
Cu5 Cu 0.14060(4) 0.07635(4) 0.88047(4) 0.0505(2) Uani 1 1 d . . .
Cu6 Cu 0.16619(3) 0.18083(3) 0.99440(4) 0.03822(17) Uani 1 1 d . . .
O9 O 0.17058(19) 0.16873(16) 0.8798(2) 0.0439(10) Uani 1 1 d . . .
O10 O 0.18013(18) 0.02624(17) 0.8909(2) 0.0404(9) Uani 1 1 d . . .
O11 O 0.1517(4) 0.3852(4) 0.9915(5) 0.150(3) Uani 1 1 d . . .
H11 H 0.1642 0.4118 1.0269 0.224 Uiso 1 1 calc R . .
O12 O 0.15060(17) 0.09502(16) 0.9939(2) 0.0391(9) Uani 1 1 d . . .
H12B H 0.1125 0.0673 1.0231 0.047 Uiso 1 1 d . . .
N5 N 0.1378(2) 0.0728(2) 0.7640(3) 0.0457(12) Uani 1 1 d . . .
N6 N 0.1991(2) 0.2715(2) 0.9790(3) 0.0470(12) Uani 1 1 d . . .
C31 C 0.1783(2) 0.2057(2) 0.8192(3) 0.0376(13) Uani 1 1 d . . .
C32 C 0.1970(3) 0.2693(3) 0.8313(4) 0.0469(15) Uani 1 1 d . . .
C33 C 0.2054(3) 0.3082(3) 0.7658(4) 0.0524(16) Uani 1 1 d . . .
H33 H 0.2188 0.3502 0.7745 0.063 Uiso 1 1 calc R . .
C34 C 0.1942(3) 0.2853(3) 0.6882(4) 0.0541(17) Uani 1 1 d . . .
C35 C 0.1769(3) 0.2235(3) 0.6764(4) 0.0489(15) Uani 1 1 d . . .
H35 H 0.1706 0.2083 0.6242 0.059 Uiso 1 1 calc R . .
C36 C 0.1682(3) 0.1827(3) 0.7391(3) 0.0438(14) Uani 1 1 d . . .
C37 C 0.2033(4) 0.3270(3) 0.6169(4) 0.076(2) Uani 1 1 d . . .
H37A H 0.2095 0.3665 0.6353 0.113 Uiso 1 1 calc R . .
H37B H 0.1668 0.3073 0.5833 0.113 Uiso 1 1 calc R . .
H37C H 0.2392 0.3335 0.5869 0.113 Uiso 1 1 calc R . .
C38 C 0.1495(3) 0.1185(3) 0.7178(4) 0.0470(15) Uani 1 1 d . . .
H38 H 0.1455 0.1096 0.6632 0.056 Uiso 1 1 calc R . .
C39 C 0.1220(3) 0.0120(3) 0.7287(4) 0.0508(16) Uani 1 1 d . . .
H39A H 0.1211 0.0147 0.6708 0.061 Uiso 1 1 calc R . .
H39B H 0.0807 -0.0196 0.7465 0.061 Uiso 1 1 calc R . .
C40 C 0.1688(3) -0.0071(3) 0.7522(4) 0.0563(17) Uani 1 1 d . . .
H40A H 0.2105 0.0272 0.7407 0.068 Uiso 1 1 calc R . .
H40B H 0.1620 -0.0424 0.7194 0.068 Uiso 1 1 calc R . .
C41 C 0.1656(3) -0.0252(3) 0.8404(3) 0.0478(15) Uani 1 1 d . . .
H41A H 0.1239 -0.0591 0.8527 0.057 Uiso 1 1 calc R . .
H41B H 0.1949 -0.0398 0.8502 0.057 Uiso 1 1 calc R . .
C42 C 0.2077(3) 0.2976(3) 0.9104(4) 0.0513(16) Uani 1 1 d . . .
H42 H 0.2228 0.3405 0.9112 0.062 Uiso 1 1 calc R . .
C43 C 0.2104(3) 0.3127(3) 1.0489(4) 0.065(2) Uani 1 1 d . . .
H43A H 0.2309 0.3020 1.0904 0.077 Uiso 1 1 calc R . .
H43B H 0.2387 0.3557 1.0330 0.077 Uiso 1 1 calc R . .
C44 C 0.1536(4) 0.3086(4) 1.0821(5) 0.076(2) Uani 1 1 d . . .
H44A H 0.1650 0.3355 1.1288 0.092 Uiso 1 1 calc R . .
H44B H 0.1262 0.2660 1.0999 0.092 Uiso 1 1 calc R . .
C45 C 0.1176(5) 0.3266(5) 1.0252(7) 0.110(3) Uani 1 1 d . . .
H45A H 0.1009 0.2959 0.9825 0.132 Uiso 1 1 calc R . .
H45B H 0.0824 0.3246 1.0539 0.132 Uiso 1 1 calc R . .
N1C N 0.0000 0.0000 0.8888(5) 0.045(2) Uani 1 3 d S . .
O1C O 0.0363(2) 0.05809(19) 0.8890(3) 0.0734(15) Uani 1 1 d . . .
O1H O 0.7340(7) 0.5506(7) 0.8086(9) 0.215(6) Uiso 0.75 1 d P . .
O1H' O 0.779(2) 0.522(2) 0.876(3) 0.186(17) Uiso 0.25 1 d P . .
O2H O 0.2941(7) 0.8272(8) 0.1156(9) 0.252(6) Uiso 1 1 d . . .
C1E' C 0.1183(13) 0.9362(14) 0.5036(19) 0.174(11) Uiso 0.50 1 d PD . .
O1E' O 0.1859(10) 0.9759(9) 0.5381(11) 0.171(7) Uiso 0.50 1 d PD . .
C1E C 0.0766(15) 0.8589(14) 0.4473(19) 0.188(13) Uiso 0.50 1 d PD . .
O1E O 0.0466(10) 0.7876(10) 0.4300(12) 0.185(8) Uiso 0.50 1 d PD . .

loop_
_atom_site_aniso_label
_atom_site_aniso_U_11
_atom_site_aniso_U_22
_atom_site_aniso_U_33
_atom_site_aniso_U_23
_atom_site_aniso_U_13
_atom_site_aniso_U_12
Cu1 0.0526(5) 0.0536(5) 0.0312(4) 0.0060(3) -0.0008(3) 0.0050(4)
Cu2 0.0389(4) 0.0648(5) 0.0364(4) 0.0020(4) 0.0003(3) 0.0266(4)
O1 0.037(2) 0.065(3) 0.038(2) 0.003(2) 0.0037(18) 0.024(2)
O2 0.045(2) 0.041(2) 0.035(2) 0.0011(17) 0.0041(18) 0.0198(19)
O4 0.044(2) 0.047(2) 0.031(2) -0.0023(17) -0.0002(17) 0.0235(19)
N1 0.045(3) 0.057(3) 0.035(3) 0.002(2) 0.005(2) 0.021(3)
N2 0.036(3) 0.081(4) 0.057(4) 0.009(3) -0.002(3) 0.028(3)
C1 0.042(3) 0.052(4) 0.038(3) 0.005(3) 0.012(3) 0.030(3)
C2 0.045(4) 0.055(4) 0.057(4) 0.003(3) 0.008(3) 0.029(3)
C3 0.045(4) 0.062(4) 0.062(5) 0.017(4) 0.017(3) 0.025(3)
C4 0.054(4) 0.076(5) 0.082(6) 0.031(4) 0.031(4) 0.033(4)
C5 0.060(4) 0.064(4) 0.053(4) 0.016(3) 0.023(3) 0.033(4)
C6 0.053(4) 0.047(3) 0.042(4) 0.008(3) 0.017(3) 0.032(3)
C7 0.071(6) 0.139(9) 0.078(6) 0.044(6) 0.030(5) 0.029(6)
C8 0.059(4) 0.057(4) 0.036(3) 0.004(3) 0.003(3) 0.038(3)
C9 0.052(4) 0.083(5) 0.029(3) 0.004(3) 0.000(3) 0.031(4)
C10 0.054(4) 0.063(4) 0.039(4) -0.019(3) -0.004(3) 0.019(3)
C11 0.046(4) 0.056(4) 0.047(4) -0.005(3) -0.005(3) 0.015(3)
C12 0.031(3) 0.066(4) 0.075(5) 0.003(4) 0.002(3) 0.020(3)
C13 0.047(4) 0.131(8) 0.068(6) -0.002(5) -0.011(4) 0.027(5)
C14 0.132(10) 0.142(10) 0.122(10) 0.022(8) -0.044(8) 0.070(9)
C15 0.101(9) 0.153(12) 0.227(16) 0.025(11) 0.000(9) 0.086(9)
Cu3 0.0461(4) 0.0394(4) 0.0363(4) 0.0027(3) 0.0062(3) 0.0254(3)
Cu4 0.0545(5) 0.0764(5) 0.0318(4) -0.0028(4) 0.0015(3) 0.0447(4)
O5 0.049(2) 0.051(2) 0.035(2) 0.0055(18) 0.0039(18) 0.033(2)
O6 0.046(2) 0.050(2) 0.034(2) -0.0002(18) 0.0054(18) 0.025(2)
O8 0.039(2) 0.043(2) 0.036(2) 0.0020(17) 0.0080(17) 0.0237(18)
N3 0.058(3) 0.044(3) 0.056(3) 0.008(3) 0.015(3) 0.031(3)
N4 0.053(3) 0.054(3) 0.038(3) 0.003(2) 0.007(2) 0.028(3)
C16 0.036(3) 0.039(3) 0.055(4) 0.018(3) 0.006(3) 0.018(3)
C17 0.067(4) 0.058(4) 0.047(4) 0.020(3) 0.011(3) 0.040(4)
C18 0.087(6) 0.105(6) 0.067(5) 0.031(5) 0.014(4) 0.072(5)
C19 0.090(6) 0.110(7) 0.063(5) 0.032(5) 0.002(4) 0.071(6)
C20 0.070(5) 0.074(5) 0.055(5) 0.015(4) 0.000(4) 0.036(4)
C21 0.049(4) 0.040(3) 0.042(4) 0.010(3) 0.002(3) 0.017(3)
C22 0.185(12) 0.257(16) 0.086(8) 0.050(9) 0.001(7) 0.169(13)
C23 0.056(4) 0.049(4) 0.036(3) 0.004(3) 0.002(3) 0.022(3)
C24 0.076(5) 0.066(4) 0.045(4) -0.011(3) 0.010(3) 0.046(4)
C25 0.064(4) 0.065(4) 0.045(4) 0.010(3) 0.024(3) 0.039(4)
C26 0.061(4) 0.069(4) 0.039(4) 0.009(3) 0.015(3) 0.041(4)
C27 0.072(5) 0.059(4) 0.072(5) 0.018(4) 0.012(4) 0.049(4)
C28 0.093(6) 0.066(5) 0.068(5) 0.001(4) 0.020(4) 0.059(5)
C29 0.084(6) 0.105(7) 0.073(6) 0.008(5) 0.027(5) 0.065(5)
C30 0.084(7) 0.200(13) 0.117(10) 0.053(10) 0.025(7) 0.076(9)
N1A 0.054(4) 0.054(4) 0.036(5) 0.000 0.000 0.0272(18)
O1A 0.042(2) 0.060(3) 0.065(3) -0.011(2) -0.005(2) 0.023(2)
N1B 0.045(3) 0.045(3) 0.048(6) 0.000 0.000 0.0223(16)
O1B 0.078(3) 0.057(3) 0.079(3) 0.006(2) 0.012(3) 0.048(3)
Cu5 0.0865(6) 0.0514(5) 0.0285(4) -0.0055(3) -0.0075(4) 0.0456(4)
Cu6 0.0440(4) 0.0344(4) 0.0303(4) -0.0025(3) 0.0012(3) 0.0152(3)
O9 0.065(3) 0.034(2) 0.030(2) 0.0038(17) 0.0072(19) 0.023(2)
O10 0.053(2) 0.041(2) 0.028(2) 0.0024(17) 0.0071(17) 0.0239(19)
O11 0.181(8) 0.112(6) 0.170(8) 0.048(5) 0.043(6) 0.084(6)
O12 0.048(2) 0.038(2) 0.031(2) -0.0014(17) 0.0027(17) 0.0212(18)
N5 0.066(3) 0.047(3) 0.031(3) -0.005(2) -0.004(2) 0.034(3)
N6 0.048(3) 0.032(3) 0.049(3) -0.006(2) 0.002(2) 0.011(2)
C31 0.029(3) 0.036(3) 0.041(3) 0.005(3) 0.010(2) 0.011(2)
C32 0.048(4) 0.036(3) 0.045(4) 0.000(3) 0.005(3) 0.013(3)
C33 0.055(4) 0.039(3) 0.054(4) 0.014(3) 0.002(3) 0.017(3)
C34 0.048(4) 0.055(4) 0.048(4) 0.019(3) 0.003(3) 0.017(3)
C35 0.055(4) 0.046(4) 0.035(3) 0.005(3) 0.001(3) 0.017(3)
C36 0.043(3) 0.046(3) 0.036(3) 0.005(3) 0.008(3) 0.016(3)
C37 0.099(6) 0.057(4) 0.059(5) 0.013(4) -0.013(4) 0.030(4)
C38 0.052(4) 0.057(4) 0.033(3) 0.001(3) -0.001(3) 0.028(3)
C39 0.069(4) 0.050(4) 0.036(3) -0.005(3) -0.002(3) 0.031(3)
C40 0.080(5) 0.053(4) 0.041(4) -0.007(3) 0.012(3) 0.037(4)
C41 0.073(4) 0.045(3) 0.037(3) -0.004(3) 0.005(3) 0.039(3)
C42 0.054(4) 0.028(3) 0.056(4) 0.003(3) 0.008(3) 0.009(3)
C43 0.084(5) 0.040(4) 0.045(4) -0.007(3) 0.000(4) 0.013(4)
C44 0.103(6) 0.055(4) 0.068(5) -0.002(4) 0.016(5) 0.037(5)
C45 0.123(9) 0.084(7) 0.127(9) 0.019(6) 0.042(7) 0.054(7)
N1C 0.046(3) 0.046(3) 0.044(5) 0.000 0.000 0.0228(16)
O1C 0.102(4) 0.033(2) 0.066(3) -0.005(2) 0.010(3) 0.019(3)

loop_
_atom_type_symbol
_atom_type_description
_atom_type_scat_dispersion_real
_atom_type_scat_dispersion_imag
_atom_type_scat_source
C C 0.0033 0.0016 'International Tables Vol C Tables 4.2.6.8 and 6.1.1.4'
H H 0.0000 0.0000 'International Tables Vol C Tables 4.2.6.8 and 6.1.1.4'
N N 0.0061 0.0033 'International Tables Vol C Tables 4.2.6.8 and 6.1.1.4'
O O 0.0106 0.0060 'International Tables Vol C Tables 4.2.6.8 and 6.1.1.4'
Cu Cu 0.3201 1.2651 'International Tables Vol C Tables 4.2.6.8 and 6.1.1.4'

loop_
_geom_angle_atom_site_label_1
_geom_angle_atom_site_label_2
_geom_angle_atom_site_label_3
_geom_angle
_geom_angle_site_symmetry_1
_geom_angle_site_symmetry_3
O4 Cu1 O2 89.43(16) . .
O4 Cu1 N1 169.76(18) . .
O2 Cu1 N1 95.63(19) . .
O4 Cu1 O1 78.82(16) . .
O2 Cu1 O1 131.07(17) . .
N1 Cu1 O1 91.17(18) . .
O4 Cu1 O1A 90.93(16) . .
O2 Cu1 O1A 133.61(16) . .
N1 Cu1 O1A 91.99(19) . .
O1 Cu1 O1A 94.30(16) . .
O4 Cu1 Cu2 39.99(11) . .
O2 Cu1 Cu2 120.05(12) . .
N1 Cu1 Cu2 130.42(15) . .
O1 Cu1 Cu2 39.71(11) . .
O1A Cu1 Cu2 86.93(11) . .
O4 Cu1 Cu3 53.03(11) . .
O2 Cu1 Cu3 37.70(11) . .
N1 Cu1 Cu3 133.16(15) . .
O1 Cu1 Cu3 120.51(12) . .
O1A Cu1 Cu3 116.41(12) . .
Cu2 Cu1 Cu3 89.78(3) . .
O6 Cu2 O1 169.18(16) 2_665 .
O6 Cu2 O4 92.80(16) 2_665 .
O1 Cu2 O4 80.94(16) . .
O6 Cu2 N2 96.3(2) 2_665 .
O1 Cu2 N2 91.1(2) . .
O4 Cu2 N2 168.6(2) . .
O6 Cu2 Cu1 129.38(12) 2_665 .
O1 Cu2 Cu1 42.53(11) . .
O4 Cu2 Cu1 39.33(11) . .
N2 Cu2 Cu1 133.57(17) . .
C1 O1 Cu2 128.8(4) . .
C1 O1 Cu1 128.6(4) . .
Cu2 O1 Cu1 97.76(17) . .
C11 O2 Cu3 120.7(4) . .
C11 O2 Cu1 121.4(4) . .
Cu3 O2 Cu1 104.13(18) . .
Cu1 O4 Cu2 100.68(17) . .
Cu1 O4 Cu3 87.71(14) . .
Cu2 O4 Cu3 151.82(19) . .
Cu1 O4 H4A 111.3(3) . .
Cu2 O4 H4A 111.1(3) . .
Cu3 O4 H4A 90.2(2) . .
C8 N1 C9 118.8(5) . .
C8 N1 Cu1 125.3(4) . .
C9 N1 Cu1 115.9(4) . .
C12 N2 C13 116.7(6) . .
C12 N2 Cu2 123.4(5) . .
C13 N2 Cu2 119.7(5) . .
O1 C1 C2 121.7(5) . .
O1 C1 C6 119.9(5) . .
C2 C1 C6 118.4(5) . .
C3 C2 C1 119.0(6) . .
C3 C2 C12 118.5(6) . .
C1 C2 C12 122.5(6) . .
C4 C3 C2 123.7(7) . .
C4 C3 H3 118.1 . .
C2 C3 H3 118.1 . .
C3 C4 C5 117.7(6) . .
C3 C4 C7 122.5(7) . .
C5 C4 C7 119.8(8) . .
C6 C5 C4 121.9(7) . .
C6 C5 H5 119.1 . .
C4 C5 H5 119.1 . .
C5 C6 C1 119.2(6) . .
C5 C6 C8 115.8(6) . .
C1 C6 C8 125.0(5) . .
C4 C7 H7A 109.5 . .
C4 C7 H7B 109.5 . .
H7A C7 H7B 109.5 . .
C4 C7 H7C 109.5 . .
H7A C7 H7C 109.5 . .
H7B C7 H7C 109.5 . .
N1 C8 C6 128.1(6) . .
N1 C8 H8 116.0 . .
C6 C8 H8 116.0 . .
N1 C9 C10 109.9(5) . .
N1 C9 H9A 109.7 . .
C10 C9 H9A 109.7 . .
N1 C9 H9B 109.7 . .
C10 C9 H9B 109.7 . .
H9A C9 H9B 108.2 . .
C9 C10 C11 114.7(5) . .
C9 C10 H10A 108.6 . .
C11 C10 H10A 108.6 . .
C9 C10 H10B 108.6 . .
C11 C10 H10B 108.6 . .
H10A C10 H10B 107.6 . .
O2 C11 C10 111.9(5) . .
O2 C11 H11A 109.2 . .
C10 C11 H11A 109.2 . .
O2 C11 H11B 109.2 . .
C10 C11 H11B 109.2 . .
H11A C11 H11B 107.9 . .
N2 C12 C2 129.0(6) . .
N2 C12 H12 115.5 . .
C2 C12 H12 115.5 . .
C14 C13 N2 112.8(8) . .
C14 C13 H13A 109.0 . .
N2 C13 H13A 109.0 . .
C14 C13 H13B 109.0 . .
N2 C13 H13B 109.0 . .
H13A C13 H13B 107.8 . .
C13 C14 C15 115.8(11) . .
C13 C14 H14A 108.3 . .
C15 C14 H14A 108.3 . .
C13 C14 H14B 108.3 . .
C15 C14 H14B 108.3 . .
H14A C14 H14B 107.4 . .
O3 C15 C14 117.2(14) . .
O3 C15 O3' 64.3(18) . .
C14 C15 O3' 110(2) . .
O3 C15 H15A 108.0 . .
C14 C15 H15A 108.0 . .
O3' C15 H15A 48.6 . .
O3 C15 H15B 108.0 . .
C14 C15 H15B 108.0 . .
O3' C15 H15B 139.9 . .
H15A C15 H15B 107.2 . .
C15 O3 H3A 109.5 . .
C15 O3' H3' 109.5 . .
O2 Cu3 O5 171.68(16) . .
O2 Cu3 O8 94.51(16) . .
O5 Cu3 O8 79.23(15) . .
O2 Cu3 N3 97.31(19) . .
O5 Cu3 N3 90.19(19) . .
O8 Cu3 N3 160.77(19) . .
O2 Cu3 O4 76.36(14) . .
O5 Cu3 O4 98.94(15) . .
O8 Cu3 O4 98.07(14) . .
N3 Cu3 O4 99.42(18) . .
O2 Cu3 Cu4 132.13(11) . .
O5 Cu3 Cu4 40.59(11) . .
O8 Cu3 Cu4 39.58(11) . .
N3 Cu3 Cu4 130.54(16) . .
O4 Cu3 Cu4 94.33(9) . .
O2 Cu3 Cu1 38.17(11) . .
O5 Cu3 Cu1 135.62(12) . .
O8 Cu3 Cu1 91.03(11) . .
N3 Cu3 Cu1 107.60(15) . .
O4 Cu3 Cu1 39.26(9) . .
Cu4 Cu3 Cu1 112.75(3) . .
O6 Cu4 O8 92.90(15) . .
O6 Cu4 N4 96.18(19) . .
O8 Cu4 N4 170.72(18) . .
O6 Cu4 O5 143.43(17) . .
O8 Cu4 O5 79.40(15) . .
N4 Cu4 O5 92.14(19) . .
O6 Cu4 O1B 125.23(16) . .
O8 Cu4 O1B 87.88(16) . .
N4 Cu4 O1B 88.40(19) . .
O5 Cu4 O1B 90.45(16) . .
O6 Cu4 Cu3 128.30(12) . .
O8 Cu4 Cu3 40.14(11) . .
N4 Cu4 Cu3 130.81(15) . .
O5 Cu4 Cu3 40.21(11) . .
O1B Cu4 Cu3 82.16(11) . .
C16 O5 Cu3 130.1(4) . .
C16 O5 Cu4 129.6(4) . .
Cu3 O5 Cu4 99.20(16) . .
C26 O6 Cu2 119.4(3) . 3_565
C26 O6 Cu4 121.3(4) . .
Cu2 O6 Cu4 105.58(18) 3_565 .
Cu4 O8 Cu3 100.27(17) . .
Cu4 O8 H8A 111.3(3) . .
Cu3 O8 H8A 111.2(3) . .
C27 N3 C28 114.7(6) . .
C27 N3 Cu3 125.1(5) . .
C28 N3 Cu3 120.1(4) . .
C23 N4 C24 117.7(5) . .
C23 N4 Cu4 125.8(4) . .
C24 N4 Cu4 116.4(4) . .
O5 C16 C17 120.5(6) . .
O5 C16 C21 120.3(5) . .
C17 C16 C21 119.2(6) . .
C16 C17 C18 118.9(6) . .
C16 C17 C27 124.0(6) . .
C18 C17 C27 117.1(6) . .
C19 C18 C17 123.0(7) . .
C19 C18 H18 118.5 . .
C17 C18 H18 118.5 . .
C18 C19 C20 118.9(7) . .
C18 C19 C22 121.4(8) . .
C20 C19 C22 119.7(8) . .
C19 C20 C21 121.2(7) . .
C19 C20 H20 119.4 . .
C21 C20 H20 119.4 . .
C16 C21 C20 118.7(6) . .
C16 C21 C23 125.4(5) . .
C20 C21 C23 115.9(6) . .
C19 C22 H22A 109.5 . .
C19 C22 H22B 109.5 . .
H22A C22 H22B 109.5 . .
C19 C22 H22C 109.5 . .
H22A C22 H22C 109.5 . .
H22B C22 H22C 109.5 . .
N4 C23 C21 126.7(6) . .
N4 C23 H23 116.7 . .
C21 C23 H23 116.7 . .
N4 C24 C25 111.0(5) . .
N4 C24 H24A 109.4 . .
C25 C24 H24A 109.4 . .
N4 C24 H24B 109.4 . .
C25 C24 H24B 109.4 . .
H24A C24 H24B 108.0 . .
C26 C25 C24 115.1(5) . .
C26 C25 H25A 108.5 . .
C24 C25 H25A 108.5 . .
C26 C25 H25B 108.5 . .
C24 C25 H25B 108.5 . .
H25A C25 H25B 107.5 . .
O6 C26 C25 111.6(5) . .
O6 C26 H26A 109.3 . .
C25 C26 H26A 109.3 . .
O6 C26 H26B 109.3 . .
C25 C26 H26B 109.3 . .
H26A C26 H26B 108.0 . .
N3 C27 C17 127.7(6) . .
N3 C27 H27 116.2 . .
C17 C27 H27 116.2 . .
N3 C28 C29 111.9(6) . .
N3 C28 H28A 109.2 . .
C29 C28 H28A 109.2 . .
N3 C28 H28B 109.2 . .
C29 C28 H28B 109.2 . .
H28A C28 H28B 107.9 . .
C30 C29 C28 118.6(8) . .
C30 C29 H29A 107.7 . .
C28 C29 H29A 107.7 . .
C30 C29 H29B 107.7 . .
C28 C29 H29B 107.7 . .
H29A C29 H29B 107.1 . .
O7 C30 O7' 97.9(14) . .
O7 C30 C29 120.5(12) . .
O7' C30 C29 116.2(16) . .
O7 C30 H30A 107.2 . .
O7' C30 H30A 10.1 . .
C29 C30 H30A 107.2 . .
O7 C30 H30B 107.2 . .
O7' C30 H30B 106.8 . .
C29 C30 H30B 107.2 . .
H30A C30 H30B 106.8 . .
C30 O7 H7 109.5 . .
C30 O7' H7' 109.5 . .
O1A N1A O1A 119.990(18) 2_665 3_565
O1A N1A O1A 119.990(19) 2_665 .
O1A N1A O1A 119.990(17) 3_565 .
N1A O1A Cu1 113.8(3) . .
O1B N1B O1B 119.998(9) 3_565 2_665
O1B N1B O1B 119.999(10) 3_565 .
O1B N1B O1B 119.999(10) 2_665 .
N1B O1B Cu4 116.7(3) . .
O10 Cu5 O12 91.09(15) . .
O10 Cu5 N5 94.61(17) . .
O12 Cu5 N5 170.32(18) . .
O10 Cu5 O9 135.16(17) . .
O12 Cu5 O9 78.76(15) . .
N5 Cu5 O9 91.70(18) . .
O10 Cu5 O1C 135.86(15) . .
O12 Cu5 O1C 89.07(16) . .
N5 Cu5 O1C 92.27(19) . .
O9 Cu5 O1C 88.00(16) . .
O10 Cu5 Cu6 122.42(11) . .
O12 Cu5 Cu6 39.60(11) . .
N5 Cu5 Cu6 131.16(14) . .
O9 Cu5 Cu6 39.84(10) . .
O1C Cu5 Cu6 82.44(11) . .
O10 Cu5 Cu6 38.51(10) . 5_557
O12 Cu5 Cu6 53.83(11) . 5_557
N5 Cu5 Cu6 132.87(14) . 5_557
O9 Cu5 Cu6 123.03(12) . 5_557
O1C Cu5 Cu6 117.24(12) . 5_557
Cu6 Cu5 Cu6 90.75(2) . 5_557
O10 Cu6 O9 171.86(16) 6_557 .
O10 Cu6 O12 92.83(15) 6_557 .
O9 Cu6 O12 79.96(15) . .
O10 Cu6 N6 96.49(19) 6_557 .
O9 Cu6 N6 91.28(18) . .
O12 Cu6 N6 166.40(18) . .
O10 Cu6 Cu5 130.78(11) 6_557 .
O9 Cu6 Cu5 41.47(11) . .
O12 Cu6 Cu5 39.18(11) . .
N6 Cu6 Cu5 132.73(15) . .
O10 Cu6 Cu5 38.26(11) 6_557 6_557
O9 Cu6 Cu5 136.71(12) . 6_557
O12 Cu6 Cu5 88.08(11) . 6_557
N6 Cu6 Cu5 105.35(15) . 6_557
Cu5 Cu6 Cu5 111.82(4) . 6_557
C31 O9 Cu6 130.7(3) . .
C31 O9 Cu5 129.4(3) . .
Cu6 O9 Cu5 98.68(16) . .
C41 O10 Cu5 122.6(3) . .
C41 O10 Cu6 118.3(3) . 5_557
Cu5 O10 Cu6 103.23(16) . 5_557
C45 O11 H11 109.5 . .
Cu5 O12 Cu6 101.23(17) . .
Cu5 O12 H12B 111.1(3) . .
Cu6 O12 H12B 110.9(3) . .
C38 N5 C39 119.1(5) . .
C38 N5 Cu5 125.4(4) . .
C39 N5 Cu5 115.5(4) . .
C42 N6 C43 115.7(5) . .
C42 N6 Cu6 123.8(4) . .
C43 N6 Cu6 120.3(4) . .
O9 C31 C32 121.1(5) . .
O9 C31 C36 120.8(5) . .
C32 C31 C36 118.2(5) . .
C33 C32 C31 120.1(6) . .
C33 C32 C42 117.0(6) . .
C31 C32 C42 122.9(5) . .
C34 C33 C32 121.5(6) . .
C34 C33 H33 119.3 . .
C32 C33 H33 119.3 . .
C35 C34 C33 118.3(6) . .
C35 C34 C37 119.9(6) . .
C33 C34 C37 121.8(6) . .
C34 C35 C36 122.9(6) . .
C34 C35 H35 118.6 . .
C36 C35 H35 118.6 . .
C35 C36 C31 119.0(5) . .
C35 C36 C38 116.9(5) . .
C31 C36 C38 124.1(5) . .
C34 C37 H37A 109.5 . .
C34 C37 H37B 109.5 . .
H37A C37 H37B 109.5 . .
C34 C37 H37C 109.5 . .
H37A C37 H37C 109.5 . .
H37B C37 H37C 109.5 . .
N5 C38 C36 128.5(6) . .
N5 C38 H38 115.8 . .
C36 C38 H38 115.8 . .
N5 C39 C40 111.3(5) . .
N5 C39 H39A 109.4 . .
C40 C39 H39A 109.4 . .
N5 C39 H39B 109.4 . .
C40 C39 H39B 109.4 . .
H39A C39 H39B 108.0 . .
C39 C40 C41 114.1(5) . .
C39 C40 H40A 108.7 . .
C41 C40 H40A 108.7 . .
C39 C40 H40B 108.7 . .
C41 C40 H40B 108.7 . .
H40A C40 H40B 107.6 . .
O10 C41 C40 111.2(5) . .
O10 C41 H41A 109.4 . .
C40 C41 H41A 109.4 . .
O10 C41 H41B 109.4 . .
C40 C41 H41B 109.4 . .
H41A C41 H41B 108.0 . .
N6 C42 C32 128.9(6) . .
N6 C42 H42 115.6 . .
C32 C42 H42 115.6 . .
C44 C43 N6 114.1(6) . .
C44 C43 H43A 108.7 . .
N6 C43 H43A 108.7 . .
C44 C43 H43B 108.7 . .
N6 C43 H43B 108.7 . .
H43A C43 H43B 107.6 . .
C43 C44 C45 115.1(7) . .
C43 C44 H44A 108.5 . .
C45 C44 H44A 108.5 . .
C43 C44 H44B 108.5 . .
C45 C44 H44B 108.5 . .
H44A C44 H44B 107.5 . .
O11 C45 C44 115.2(9) . .
O11 C45 H45A 108.5 . .
C44 C45 H45A 108.5 . .
O11 C45 H45B 108.5 . .
C44 C45 H45B 108.5 . .
H45A C45 H45B 107.5 . .
O1C N1C O1C 120.000(7) . 3
O1C N1C O1C 120.000(5) . 2
O1C N1C O1C 120.000(6) 3 2
N1C O1C Cu5 107.7(3) . .
O1E' C1E' C1E 133(2) . .
O1E C1E C1E' 160(3) . .

loop_
_geom_bond_atom_site_label_1
_geom_bond_atom_site_label_2
_geom_bond_distance
_geom_bond_site_symmetry_2
Cu1 O4 1.932(4) .
Cu1 O2 1.944(4) .
Cu1 N1 1.951(5) .
Cu1 O1 2.044(4) .
Cu1 O1A 2.258(4) .
Cu1 Cu2 2.9958(10) .
Cu1 Cu3 3.0507(10) .
Cu2 O6 1.924(4) 2_665
Cu2 O1 1.932(4) .
Cu2 O4 1.959(4) .
Cu2 N2 1.986(5) .
O1 C1 1.329(6) .
O2 C11 1.402(7) .
O2 Cu3 1.924(4) .
O4 Cu3 2.439(4) .
O4 H4A 0.971(4) .
N1 C8 1.273(7) .
N1 C9 1.470(8) .
N2 C12 1.276(8) .
N2 C13 1.492(9) .
C1 C2 1.404(8) .
C1 C6 1.408(8) .
C2 C3 1.402(9) .
C2 C12 1.441(9) .
C3 C4 1.325(10) .
C3 H3 0.9300 .
C4 C5 1.402(10) .
C4 C7 1.534(10) .
C5 C6 1.395(8) .
C5 H5 0.9300 .
C6 C8 1.475(9) .
C7 H7A 0.9600 .
C7 H7B 0.9600 .
C7 H7C 0.9600 .
C8 H8 0.9300 .
C9 C10 1.501(9) .
C9 H9A 0.9700 .
C9 H9B 0.9700 .
C10 C11 1.530(8) .
C10 H10A 0.9700 .
C10 H10B 0.9700 .
C11 H11A 0.9700 .
C11 H11B 0.9700 .
C12 H12 0.9300 .
C13 C14 1.429(13) .
C13 H13A 0.9700 .
C13 H13B 0.9700 .
C14 C15 1.474(15) .
C14 H14A 0.9700 .
C14 H14B 0.9700 .
C15 O3 1.304(16) .
C15 O3' 1.61(5) .
C15 H15A 0.9700 .
C15 H15B 0.9700 .
O3 H3A 0.8200 .
O3' H3' 0.8200 .
Cu3 O5 1.959(4) .
Cu3 O8 1.963(4) .
Cu3 N3 1.974(5) .
Cu3 Cu4 2.9957(10) .
Cu4 O6 1.932(4) .
Cu4 O8 1.940(4) .
Cu4 N4 1.947(5) .
Cu4 O5 1.975(4) .
Cu4 O1B 2.414(5) .
O5 C16 1.321(7) .
O6 C26 1.438(7) .
O6 Cu2 1.924(4) 3_565
O8 H8A 0.970(4) .
N3 C27 1.277(8) .
N3 C28 1.481(8) .
N4 C23 1.272(7) .
N4 C24 1.471(7) .
C16 C17 1.392(8) .
C16 C21 1.413(9) .
C17 C18 1.427(9) .
C17 C27 1.440(9) .
C18 C19 1.324(11) .
C18 H18 0.9300 .
C19 C20 1.392(10) .
C19 C22 1.534(10) .
C20 C21 1.422(9) .
C20 H20 0.9300 .
C21 C23 1.455(9) .
C22 H22A 0.9600 .
C22 H22B 0.9600 .
C22 H22C 0.9600 .
C23 H23 0.9300 .
C24 C25 1.515(9) .
C24 H24A 0.9700 .
C24 H24B 0.9700 .
C25 C26 1.481(8) .
C25 H25A 0.9700 .
C25 H25B 0.9700 .
C26 H26A 0.9700 .
C26 H26B 0.9700 .
C27 H27 0.9300 .
C28 C29 1.508(11) .
C28 H28A 0.9700 .
C28 H28B 0.9700 .
C29 C30 1.455(13) .
C29 H29A 0.9700 .
C29 H29B 0.9700 .
C30 O7 1.176(15) .
C30 O7' 1.299(19) .
C30 H30A 0.9700 .
C30 H30B 0.9700 .
O7 H7 0.8200 .
O7' H7' 0.8200 .
N1A O1A 1.272(4) 2_665
N1A O1A 1.272(4) 3_565
N1A O1A 1.272(4) .
N1B O1B 1.247(4) 3_565
N1B O1B 1.247(4) 2_665
N1B O1B 1.247(4) .
Cu5 O10 1.927(4) .
Cu5 O12 1.936(4) .
Cu5 N5 1.946(5) .
Cu5 O9 2.014(4) .
Cu5 O1C 2.383(6) .
Cu5 Cu6 3.0055(10) .
Cu5 Cu6 3.0294(10) 5_557
Cu6 O10 1.938(4) 6_557
Cu6 O9 1.948(4) .
Cu6 O12 1.953(4) .
Cu6 N6 1.977(5) .
Cu6 Cu5 3.0294(10) 6_557
O9 C31 1.311(6) .
O10 C41 1.412(6) .
O10 Cu6 1.938(4) 5_557
O11 C45 1.377(11) .
O11 H11 0.8200 .
O12 H12B 0.973(4) .
N5 C38 1.274(7) .
N5 C39 1.473(7) .
N6 C42 1.278(7) .
N6 C43 1.481(8) .
C31 C32 1.412(8) .
C31 C36 1.425(8) .
C32 C33 1.400(8) .
C32 C42 1.454(8) .
C33 C34 1.385(9) .
C33 H33 0.9300 .
C34 C35 1.375(9) .
C34 C37 1.515(8) .
C35 C36 1.393(8) .
C35 H35 0.9300 .
C36 C38 1.455(8) .
C37 H37A 0.9600 .
C37 H37B 0.9600 .
C37 H37C 0.9600 .
C38 H38 0.9300 .
C39 C40 1.499(9) .
C39 H39A 0.9700 .
C39 H39B 0.9700 .
C40 C41 1.530(8) .
C40 H40A 0.9700 .
C40 H40B 0.9700 .
C41 H41A 0.9700 .
C41 H41B 0.9700 .
C42 H42 0.9300 .
C43 C44 1.462(10) .
C43 H43A 0.9700 .
C43 H43B 0.9700 .
C44 C45 1.510(12) .
C44 H44A 0.9700 .
C44 H44B 0.9700 .
C45 H45A 0.9700 .
C45 H45B 0.9700 .
N1C O1C 1.254(4) .
N1C O1C 1.254(4) 3
N1C O1C 1.254(4) 2
O1H' O2H 1.09(5) 5_556
O2H O1H' 1.09(5) 6_556
C1E' O1E' 1.56(2) .
C1E' C1E 1.90(4) .
C1E O1E 1.56(2) .

loop_
_platon_squeeze_void_nr
_platon_squeeze_void_average_x
_platon_squeeze_void_average_y
_platon_squeeze_void_average_z
_platon_squeeze_void_volume
_platon_squeeze_void_count_electrons
1 0.333 0.667 0.153 273.9 105.9
2 0.000 0.000 0.500 119.0 29.9
3 0.667 0.333 0.847 273.8 108.1
